data_4300646
_journal_name_full 'Inorganic Chemistry'
_journal_paper_doi 10.1021/ic051713r
_journal_year 2006
_chemical_formula_sum 'C30 H27 B F15 O P'
_chemical_formula_weight 730.30
_space_group_IT_number 15
_symmetry_cell_setting monoclinic
_symmetry_space_group_name_Hall '-C 2yc'
_symmetry_space_group_name_H-M 'C 1 2/c 1'
_cell_angle_alpha 90.00
_cell_angle_beta 111.543(3)
_cell_angle_gamma 90.00
_cell_formula_units_Z 8
_cell_length_a 15.488(3)
_cell_length_b 21.574(3)
_cell_length_c 19.979(3)
_cell_measurement_temperature 296(2)
_cell_volume 6209.7(18)
_diffrn_ambient_temperature 296(2)
_exptl_crystal_density_diffrn 1.562
_cod_original_sg_symbol_H-M 'C 2/c'
_cod_database_code 4300646

loop_
_symmetry_equiv_pos_as_xyz
'x, y, z'
'-x, y, -z+1/2'
'x+1/2, y+1/2, z'
'-x+1/2, y+1/2, -z+1/2'
'-x, -y, -z'
'x, -y, z-1/2'
'-x+1/2, -y+1/2, -z'
'x+1/2, -y+1/2, z-1/2'

loop_
_atom_site_label
_atom_site_type_symbol
_atom_site_fract_x
_atom_site_fract_y
_atom_site_fract_z
_atom_site_U_iso_or_equiv
_atom_site_adp_type
_atom_site_occupancy
_atom_site_symmetry_multiplicity
_atom_site_calc_flag
_atom_site_refinement_flags
_atom_site_disorder_assembly
_atom_site_disorder_group
P1 P 0.29803(4) 0.15825(3) 0.33689(3) 0.05192(18) Uani 1 1 d . . .
O1 O 0.18945(10) 0.06782(7) 0.48367(7) 0.0487(4) Uani 1 1 d . . .
B1 B 0.22700(17) 0.02973(12) 0.54829(13) 0.0440(6) Uani 1 1 d . . .
F1 F 0.27758(10) 0.15984(6) 0.57935(8) 0.0701(4) Uani 1 1 d . . .
F2 F 0.44331(13) 0.20785(8) 0.65078(10) 0.0976(6) Uani 1 1 d . . .
F3 F 0.59519(11) 0.13361(11) 0.70595(10) 0.1074(7) Uani 1 1 d . . .
F4 F 0.57458(11) 0.00838(10) 0.68779(10) 0.1046(7) Uani 1 1 d . . .
F5 F 0.41130(10) -0.04120(7) 0.61810(8) 0.0740(4) Uani 1 1 d . . .
F6 F 0.32605(11) -0.01970(7) 0.46269(8) 0.0740(4) Uani 1 1 d . . .
F7 F 0.31213(14) -0.13187(9) 0.40433(10) 0.0974(6) Uani 1 1 d . . .
F8 F 0.20207(14) -0.21966(7) 0.42999(10) 0.0958(6) Uani 1 1 d . . .
F9 F 0.10944(12) -0.19314(7) 0.51834(9) 0.0794(5) Uani 1 1 d . . .
F10 F 0.11957(9) -0.08164(6) 0.57584(8) 0.0624(4) Uani 1 1 d . . .
F11 F 0.28013(9) -0.02954(6) 0.68813(7) 0.0570(3) Uani 1 1 d . . .
F12 F 0.23127(11) 0.00308(7) 0.79818(7) 0.0729(4) Uani 1 1 d . . .
F13 F 0.09817(11) 0.08950(9) 0.78052(8) 0.0881(5) Uani 1 1 d . . .
F14 F 0.01284(10) 0.14331(7) 0.64858(8) 0.0727(4) Uani 1 1 d . . .
F15 F 0.06510(10) 0.11640(7) 0.54109(7) 0.0650(4) Uani 1 1 d . . .
C1 C 0.41036(17) 0.16922(12) 0.41194(14) 0.0602(6) Uani 1 1 d . . .
C2 C 0.4907(2) 0.18124(16) 0.38560(18) 0.0843(9) Uani 1 1 d . . .
H2A H 0.5474 0.1866 0.4263 0.127 Uiso 1 1 calc R . .
H2B H 0.4780 0.2180 0.3566 0.127 Uiso 1 1 calc R . .
H2C H 0.4968 0.1466 0.3575 0.127 Uiso 1 1 calc R . .
C3 C 0.4034(2) 0.22249(14) 0.46074(16) 0.0783(8) Uani 1 1 d . . .
H3A H 0.4621 0.2277 0.4995 0.117 Uiso 1 1 calc R . .
H3B H 0.3566 0.2130 0.4800 0.117 Uiso 1 1 calc R . .
H3C H 0.3872 0.2601 0.4332 0.117 Uiso 1 1 calc R . .
C4 C 0.4291(2) 0.10766(13) 0.45403(16) 0.0739(8) Uani 1 1 d . . .
H4A H 0.4870 0.1104 0.4941 0.111 Uiso 1 1 calc R . .
H4B H 0.4320 0.0745 0.4229 0.111 Uiso 1 1 calc R . .
H4C H 0.3799 0.0998 0.4713 0.111 Uiso 1 1 calc R . .
C5 C 0.2714(2) 0.20824(12) 0.25675(13) 0.0645(7) Uani 1 1 d . . .
C6 C 0.2835(3) 0.27588(13) 0.27810(17) 0.0908(10) Uani 1 1 d . . .
H6A H 0.2690 0.3011 0.2358 0.136 Uiso 1 1 calc R . .
H6B H 0.3466 0.2832 0.3094 0.136 Uiso 1 1 calc R . .
H6C H 0.2426 0.2863 0.3027 0.136 Uiso 1 1 calc R . .
C7 C 0.1709(3) 0.19591(18) 0.20782(16) 0.1052(12) Uani 1 1 d . . .
H7A H 0.1552 0.2214 0.1656 0.158 Uiso 1 1 calc R . .
H7B H 0.1305 0.2055 0.2331 0.158 Uiso 1 1 calc R . .
H7C H 0.1639 0.1530 0.1940 0.158 Uiso 1 1 calc R . .
C8 C 0.3348(3) 0.18926(18) 0.21607(19) 0.1052(12) Uani 1 1 d . . .
H8A H 0.3214 0.2148 0.1741 0.158 Uiso 1 1 calc R . .
H8B H 0.3239 0.1466 0.2019 0.158 Uiso 1 1 calc R . .
H8C H 0.3985 0.1946 0.2469 0.158 Uiso 1 1 calc R . .
C9 C 0.20734(17) 0.15769(12) 0.37408(13) 0.0600(6) Uani 1 1 d . . .
H9A H 0.2332 0.1404 0.4222 0.072 Uiso 1 1 calc R . .
H9B H 0.1905 0.2003 0.3788 0.072 Uiso 1 1 calc R . .
C10 C 0.11867(17) 0.12216(15) 0.33243(14) 0.0702(8) Uani 1 1 d . . .
H10A H 0.0796 0.1478 0.2930 0.084 Uiso 1 1 calc R . .
H10B H 0.1347 0.0852 0.3119 0.084 Uiso 1 1 calc R . .
C11 C 0.06374(16) 0.10326(14) 0.37870(13) 0.0638(7) Uani 1 1 d . . .
H11A H 0.0588 0.1389 0.4067 0.077 Uiso 1 1 calc R . .
H11B H 0.0014 0.0921 0.3472 0.077 Uiso 1 1 calc R . .
C12 C 0.10450(16) 0.04992(12) 0.42949(12) 0.0568(6) Uani 1 1 d . . .
H12A H 0.0611 0.0370 0.4515 0.068 Uiso 1 1 calc R . .
H12B H 0.1150 0.0150 0.4028 0.068 Uiso 1 1 calc R . .
C13 C 0.33440(15) 0.05614(10) 0.59209(11) 0.0458(5) Uani 1 1 d . . .
C14 C 0.34974(16) 0.11936(11) 0.60409(12) 0.0532(6) Uani 1 1 d . . .
C15 C 0.4346(2) 0.14603(13) 0.64099(14) 0.0661(7) Uani 1 1 d . . .
C16 C 0.51101(19) 0.10905(16) 0.66905(14) 0.0721(8) Uani 1 1 d . . .
C17 C 0.50099(16) 0.04632(16) 0.65970(13) 0.0694(8) Uani 1 1 d . . .
C18 C 0.41415(16) 0.02123(12) 0.62273(12) 0.0549(6) Uani 1 1 d . . .
C19 C 0.22415(15) -0.04387(10) 0.52308(11) 0.0468(5) Uani 1 1 d . . .
C20 C 0.27073(17) -0.06119(11) 0.47819(13) 0.0559(6) Uani 1 1 d . . .
C21 C 0.2650(2) -0.11897(13) 0.44752(14) 0.0659(7) Uani 1 1 d . . .
C22 C 0.2102(2) -0.16327(11) 0.46055(14) 0.0646(7) Uani 1 1 d . . .
C23 C 0.16345(17) -0.14957(11) 0.50492(13) 0.0578(6) Uani 1 1 d . . .
C24 C 0.17057(15) -0.09101(10) 0.53428(12) 0.0494(5) Uani 1 1 d . . .
C25 C 0.17708(14) 0.04166(10) 0.60830(11) 0.0436(5) Uani 1 1 d . . .
C26 C 0.21367(14) 0.01467(10) 0.67586(11) 0.0458(5) Uani 1 1 d . . .
C27 C 0.18904(16) 0.02967(11) 0.73298(12) 0.0525(6) Uani 1 1 d . . .
C28 C 0.12118(17) 0.07277(12) 0.72455(13) 0.0574(6) Uani 1 1 d . . .
C29 C 0.07884(16) 0.09981(11) 0.65830(13) 0.0527(6) Uani 1 1 d . . .
C30 C 0.10808(15) 0.08478(10) 0.60279(12) 0.0468(5) Uani 1 1 d . . .
H100 H 0.3025(14) 0.1050(10) 0.3148(11) 0.052(6) Uiso 1 1 d . . .

loop_
_atom_site_aniso_label
_atom_site_aniso_U_11
_atom_site_aniso_U_22
_atom_site_aniso_U_33
_atom_site_aniso_U_23
_atom_site_aniso_U_13
_atom_site_aniso_U_12
P1 0.0622(4) 0.0451(3) 0.0529(4) 0.0015(3) 0.0263(3) -0.0028(3)
O1 0.0435(8) 0.0547(9) 0.0436(8) 0.0050(7) 0.0109(7) -0.0005(7)
B1 0.0413(13) 0.0461(13) 0.0435(13) 0.0021(11) 0.0143(11) 0.0029(11)
F1 0.0732(9) 0.0518(8) 0.0811(10) -0.0057(7) 0.0233(8) 0.0019(7)
F2 0.1054(13) 0.0845(12) 0.1024(13) -0.0315(10) 0.0376(11) -0.0427(10)
F3 0.0602(10) 0.173(2) 0.0823(12) -0.0339(12) 0.0182(9) -0.0446(11)
F4 0.0489(9) 0.1596(19) 0.0888(12) -0.0015(12) 0.0058(8) 0.0280(11)
F5 0.0609(9) 0.0731(10) 0.0793(10) 0.0043(8) 0.0156(8) 0.0229(7)
F6 0.0882(11) 0.0764(10) 0.0759(10) -0.0098(8) 0.0521(9) -0.0103(8)
F7 0.1267(15) 0.0968(13) 0.0934(12) -0.0288(10) 0.0695(12) 0.0046(11)
F8 0.1335(15) 0.0610(10) 0.0913(12) -0.0308(9) 0.0394(11) -0.0028(10)
F9 0.0902(11) 0.0552(9) 0.0901(11) -0.0103(8) 0.0298(9) -0.0190(8)
F10 0.0623(8) 0.0610(8) 0.0731(9) -0.0102(7) 0.0358(7) -0.0115(7)
F11 0.0581(8) 0.0574(8) 0.0534(8) 0.0063(6) 0.0180(6) 0.0152(6)
F12 0.0762(10) 0.0940(11) 0.0511(8) 0.0162(8) 0.0265(7) 0.0140(8)
F13 0.0854(11) 0.1268(15) 0.0656(10) -0.0020(9) 0.0439(9) 0.0255(10)
F14 0.0644(9) 0.0787(10) 0.0834(10) 0.0033(8) 0.0372(8) 0.0239(8)
F15 0.0663(9) 0.0683(9) 0.0601(8) 0.0133(7) 0.0229(7) 0.0233(7)
C1 0.0560(14) 0.0580(15) 0.0680(16) 0.0069(12) 0.0244(12) -0.0029(12)
C2 0.0663(18) 0.092(2) 0.105(2) 0.0252(18) 0.0432(17) 0.0029(16)
C3 0.0744(19) 0.0742(19) 0.0776(19) -0.0137(15) 0.0175(16) -0.0098(15)
C4 0.0731(18) 0.0757(18) 0.0758(18) 0.0184(15) 0.0306(15) 0.0105(15)
C5 0.0819(18) 0.0599(15) 0.0537(14) 0.0070(12) 0.0271(13) -0.0071(13)
C6 0.118(3) 0.0558(17) 0.082(2) 0.0138(15) 0.0160(19) -0.0009(17)
C7 0.117(3) 0.122(3) 0.0529(17) 0.0194(17) 0.0035(17) -0.039(2)
C8 0.152(3) 0.106(3) 0.088(2) 0.017(2) 0.080(2) 0.000(2)
C9 0.0614(15) 0.0691(16) 0.0522(14) 0.0060(12) 0.0240(12) 0.0005(13)
C10 0.0506(14) 0.105(2) 0.0510(14) 0.0094(14) 0.0146(12) -0.0010(14)
C11 0.0404(13) 0.0924(19) 0.0552(14) 0.0113(13) 0.0137(11) 0.0073(13)
C12 0.0449(13) 0.0704(16) 0.0490(13) 0.0008(11) 0.0101(11) -0.0008(11)
C13 0.0454(12) 0.0546(13) 0.0391(11) -0.0013(10) 0.0176(10) 0.0010(10)
C14 0.0514(14) 0.0620(15) 0.0490(13) -0.0047(11) 0.0216(11) -0.0055(12)
C15 0.0688(18) 0.0741(18) 0.0574(15) -0.0146(13) 0.0256(13) -0.0196(15)
C16 0.0529(16) 0.111(2) 0.0525(15) -0.0204(15) 0.0192(13) -0.0261(16)
C17 0.0371(14) 0.117(2) 0.0493(14) -0.0011(15) 0.0099(11) 0.0112(14)
C18 0.0510(14) 0.0641(16) 0.0491(13) -0.0023(11) 0.0179(11) 0.0076(12)
C19 0.0455(12) 0.0507(13) 0.0416(11) -0.0011(10) 0.0130(10) 0.0025(10)
C20 0.0609(15) 0.0575(14) 0.0518(13) -0.0042(11) 0.0237(12) -0.0033(12)
C21 0.0753(18) 0.0709(17) 0.0540(15) -0.0124(13) 0.0268(13) 0.0085(14)
C22 0.0801(18) 0.0509(14) 0.0553(15) -0.0143(12) 0.0160(14) 0.0031(13)
C23 0.0618(15) 0.0486(14) 0.0550(14) -0.0031(11) 0.0120(12) -0.0050(12)
C24 0.0481(13) 0.0499(13) 0.0470(12) -0.0025(10) 0.0138(10) 0.0015(10)
C25 0.0415(11) 0.0416(11) 0.0464(12) -0.0010(9) 0.0148(10) -0.0018(9)
C26 0.0426(12) 0.0439(12) 0.0502(13) -0.0008(10) 0.0160(10) 0.0007(9)
C27 0.0516(14) 0.0596(14) 0.0466(13) 0.0046(11) 0.0185(11) -0.0014(11)
C28 0.0577(14) 0.0692(16) 0.0540(14) -0.0050(12) 0.0310(12) -0.0007(12)
C29 0.0470(13) 0.0500(13) 0.0640(15) -0.0016(11) 0.0239(11) 0.0050(10)
C30 0.0432(12) 0.0463(12) 0.0496(12) 0.0030(10) 0.0157(10) -0.0004(10)

loop_
_geom_bond_atom_site_label_1
_geom_bond_atom_site_label_2
_geom_bond_distance
_geom_bond_site_symmetry_2
_geom_bond_publ_flag
P1 C9 1.815(2) . ?
P1 C5 1.847(2) . ?
P1 C1 1.848(3) . ?
O1 C12 1.416(3) . ?
O1 B1 1.459(3) . ?
B1 C19 1.661(3) . ?
B1 C25 1.668(3) . ?
B1 C13 1.670(3) . ?
F1 C14 1.360(3) . ?
F2 C15 1.347(3) . ?
F3 C16 1.348(3) . ?
F4 C17 1.347(3) . ?
F5 C18 1.350(3) . ?
F6 C20 1.351(3) . ?
F7 C21 1.349(3) . ?
F8 C22 1.346(3) . ?
F9 C23 1.349(3) . ?
F10 C24 1.355(3) . ?
F11 C26 1.358(2) . ?
F12 C27 1.352(3) . ?
F13 C28 1.342(3) . ?
F14 C29 1.348(3) . ?
F15 C30 1.351(2) . ?
C1 C3 1.536(4) . ?
C1 C2 1.540(4) . ?
C1 C4 1.541(3) . ?
C5 C6 1.513(4) . ?
C5 C7 1.526(4) . ?
C5 C8 1.543(4) . ?
C9 C10 1.525(4) . ?
C10 C11 1.524(3) . ?
C11 C12 1.511(3) . ?
C13 C18 1.383(3) . ?
C13 C14 1.390(3) . ?
C14 C15 1.375(4) . ?
C15 C16 1.366(4) . ?
C16 C17 1.367(4) . ?
C17 C18 1.385(4) . ?
C19 C24 1.382(3) . ?
C19 C20 1.393(3) . ?
C20 C21 1.377(3) . ?
C21 C22 1.365(4) . ?
C22 C23 1.367(4) . ?
C23 C24 1.380(3) . ?
C25 C26 1.386(3) . ?
C25 C30 1.390(3) . ?
C26 C27 1.368(3) . ?
C27 C28 1.367(3) . ?
C28 C29 1.373(3) . ?
C29 C30 1.382(3) . ?
